data_8100609
loop_
_publ_author_name
'Russell, R. A.'
'Schultz, A. C.'
'Warrener, R. N.'
'Tiekink, E. R. T.'

_publ_section_title
;
Crystal structure of dimethyl (1\a,2\b,3\a,4\b,7\b,8\a,9\b,10\a)-13-
isopropylidene-pentacyclo[8.2.1.1^4,7^.0^2,9^.0^3,8^]tetradeca-5,11-diene-2,9-
dicarboxylate, C~21~H~24~O~4~
;
_journal_issue 2
_journal_name_full 'Zeitschrift f\"ur Kristallographie - New Crystal Structures'
_journal_page_first 211
_journal_page_last 212
_journal_volume 217
_journal_year 2002
_chemical_formula_moiety 'C21 H24 O4 '
_chemical_formula_structural 'C21 H24 O4 '
_chemical_formula_sum 'C21 H24 O4'
_chemical_formula_weight 340.42
_space_group_IT_number 14
_symmetry_cell_setting monoclinic
_symmetry_space_group_name_Hall '-P 2yn'
_symmetry_space_group_name_H-M 'P 1 21/n 1'
_cell_angle_alpha 90
_cell_angle_beta 91.42(2)
_cell_angle_gamma 90
_cell_formula_units_Z 4
_cell_length_a 9.547(2)
_cell_length_b 19.014(3)
_cell_length_c 9.877(2)
_cell_measurement_temperature 293
_cell_volume 1792.4(5)
_diffrn_ambient_temperature 293
_exptl_crystal_density_diffrn 1.261
_cod_original_sg_symbol_H-M 'P 21/n'
_cod_original_formula_sum 'C21 H24 O4 '
_cod_database_code 8100609

loop_
_symmetry_equiv_pos_as_xyz
'  +x,  +y,  +z'
1/2-x,1/2+y,1/2-z
'  -x,  -y,  -z'
1/2+x,1/2-y,1/2+z

loop_
_atom_site_label
_atom_site_type_symbol
_atom_site_fract_x
_atom_site_fract_y
_atom_site_fract_z
_atom_site_U_iso_or_equiv
_atom_site_adp_type
_atom_site_occupancy
_atom_site_symmetry_multiplicity
_atom_site_calc_flag
_atom_site_refinement_flags
_atom_site_disorder_assembly
_atom_site_disorder_group
O2 O 0.2278(2) 0.24270(12) -0.2101(3) 0.0623(7) Uani 1 4 d . . .
O2a O 0.0401(2) 0.31092(11) -0.2297(3) 0.0524(6) Uani 1 4 d . . .
O9 O 0.2287(3) 0.03203(15) -0.2207(3) 0.0722(8) Uani 1 4 d . . .
O9a O 0.2076(3) 0.11489(14) -0.0653(2) 0.0631(7) Uani 1 4 d . . .
C1 C -0.1432(3) 0.20008(15) -0.1820(3) 0.0349(7) Uani 1 4 d . . .
H1 H -0.1983 0.2420 -0.2055 0.091(3) Uiso 1 4 calc R . .
C2 C -0.0005(3) 0.19109(14) -0.2570(3) 0.0319(6) Uani 1 4 d . . .
C2a C 0.1039(3) 0.24849(15) -0.2270(3) 0.0364(7) Uani 1 4 d . . .
C2b C 0.1300(4) 0.37190(18) -0.2197(5) 0.0680(11) Uani 1 4 d . . .
H2a H 0.0739 0.4138 -0.2227 0.109(4) Uiso 1 4 calc R . .
H2b H 0.1930 0.3721 -0.2939 0.109(4) Uiso 1 4 calc R . .
H2c H 0.1829 0.3704 -0.1358 0.109(4) Uiso 1 4 calc R . .
C3 C -0.0270(3) 0.17722(14) -0.4124(3) 0.0311(6) Uani 1 4 d . . .
H3 H -0.1232 0.1875 -0.4430 0.091(3) Uiso 1 4 calc R . .
C4 C 0.0846(3) 0.19849(15) -0.5172(3) 0.0368(7) Uani 1 4 d . . .
H4 H 0.1057 0.2488 -0.5248 0.091(3) Uiso 1 4 calc R . .
C5 C 0.0290(3) 0.16227(17) -0.6439(3) 0.0427(8) Uani 1 4 d . . .
H5 H -0.0126 0.1840 -0.7191 0.073(2) Uiso 1 4 calc R . .
C6 C 0.0505(3) 0.09324(17) -0.6282(3) 0.0433(8) Uani 1 4 d . . .
H6 H 0.0263 0.0583 -0.6903 0.073(2) Uiso 1 4 calc R . .
C7 C 0.1216(3) 0.08224(15) -0.4906(3) 0.0373(7) Uani 1 4 d . . .
H7 H 0.1728 0.0380 -0.4775 0.091(3) Uiso 1 4 calc R . .
C8 C 0.0015(3) 0.09708(14) -0.3916(3) 0.0316(6) Uani 1 4 d . . .
H8 H -0.0815 0.0679 -0.4092 0.091(3) Uiso 1 4 calc R . .
C9 C 0.0320(3) 0.10998(15) -0.2372(3) 0.0321(6) Uani 1 4 d . . .
C9a C 0.1674(3) 0.08189(17) -0.1781(3) 0.0393(7) Uani 1 4 d . . .
C9b C 0.3369(5) 0.0934(3) -0.0010(4) 0.0831(14) Uani 1 4 d . . .
H9a H 0.3542 0.1214 0.0786 0.109(4) Uiso 1 4 calc R . .
H9b H 0.4121 0.0997 -0.0626 0.109(4) Uiso 1 4 calc R . .
H9c H 0.3310 0.0447 0.0240 0.109(4) Uiso 1 4 calc R . .
C10 C -0.0958(3) 0.08524(16) -0.1494(3) 0.0372(7) Uani 1 4 d . . .
H10 H -0.1131 0.0345 -0.1467 0.091(3) Uiso 1 4 calc R . .
C11 C -0.0818(3) 0.12176(18) -0.0139(3) 0.0456(8) Uani 1 4 d . . .
H11 H -0.0578 0.1006 0.0683 0.073(2) Uiso 1 4 calc R . .
C12 C -0.1096(3) 0.18918(18) -0.0329(3) 0.0441(8) Uani 1 4 d . . .
H12 H -0.1087 0.2238 0.0336 0.073(2) Uiso 1 4 calc R . .
C13 C -0.2116(3) 0.12982(15) -0.2133(3) 0.0343(7) Uani 1 4 d . . .
C13a C -0.3308(3) 0.11374(16) -0.2773(3) 0.0407(7) Uani 1 4 d . . .
C13b C -0.3781(4) 0.03896(19) -0.3011(4) 0.0588(10) Uani 1 4 d . . .
H13a H -0.4670 0.0390 -0.3486 0.109(4) Uiso 1 4 calc R . .
H13b H -0.3870 0.0155 -0.2156 0.109(4) Uiso 1 4 calc R . .
H13c H -0.3103 0.0148 -0.3542 0.109(4) Uiso 1 4 calc R . .
C13c C -0.4286(3) 0.1690(2) -0.3325(4) 0.0538(9) Uani 1 4 d . . .
H13d H -0.5089 0.1469 -0.3746 0.109(4) Uiso 1 4 calc R . .
H13e H -0.3812 0.1968 -0.3983 0.109(4) Uiso 1 4 calc R . .
H13f H -0.4582 0.1987 -0.2600 0.109(4) Uiso 1 4 calc R . .
C14 C 0.2079(3) 0.14972(16) -0.4803(3) 0.0409(7) Uani 1 4 d . . .
H14a H 0.2820 0.1516 -0.5456 0.091(3) Uiso 1 4 calc R . .
H14b H 0.2459 0.1580 -0.3897 0.091(3) Uiso 1 4 calc R . .

loop_
_atom_site_aniso_label
_atom_site_aniso_U_11
_atom_site_aniso_U_22
_atom_site_aniso_U_33
_atom_site_aniso_U_23
_atom_site_aniso_U_13
_atom_site_aniso_U_12
O2 0.0364(13) 0.0501(14) 0.100(2) -0.0126(14) -0.0111(13) -0.0051(11)
O2a 0.0469(13) 0.0302(12) 0.0799(18) -0.0050(11) -0.0004(12) -0.0021(10)
O9 0.0724(18) 0.0746(18) 0.0691(17) -0.0121(14) -0.0135(14) 0.0406(15)
O9a 0.0605(16) 0.0750(17) 0.0524(15) -0.0114(13) -0.0238(12) 0.0157(13)
C1 0.0335(15) 0.0359(16) 0.0356(16) -0.0043(12) 0.0047(12) 0.0036(12)
C2 0.0312(14) 0.0311(15) 0.0335(15) -0.0038(12) 0.0008(11) 0.0030(11)
C2a 0.0395(17) 0.0349(16) 0.0347(15) -0.0046(13) 0.0005(12) -0.0011(13)
C2b 0.069(2) 0.0352(19) 0.100(3) -0.0077(19) 0.007(2) -0.0116(17)
C3 0.0355(15) 0.0288(14) 0.0290(14) -0.0007(11) 0.0017(11) -0.0002(12)
C4 0.0402(16) 0.0337(15) 0.0369(16) 0.0043(12) 0.0059(12) -0.0028(12)
C5 0.0520(19) 0.0478(19) 0.0284(15) 0.0044(13) 0.0058(13) 0.0009(15)
C6 0.0549(19) 0.0454(19) 0.0297(16) -0.0054(13) 0.0064(13) 0.0024(15)
C7 0.0431(16) 0.0331(15) 0.0359(16) -0.0012(12) 0.0061(13) 0.0039(13)
C8 0.0372(15) 0.0281(14) 0.0295(14) -0.0002(11) 0.0010(11) -0.0009(11)
C9 0.0344(14) 0.0319(15) 0.0299(15) -0.0002(11) 0.0012(11) 0.0035(12)
C9a 0.0410(17) 0.0421(17) 0.0350(16) 0.0036(13) 0.0024(13) 0.0038(14)
C9b 0.064(3) 0.122(4) 0.061(3) 0.007(3) -0.027(2) 0.012(3)
C10 0.0410(16) 0.0373(16) 0.0334(15) 0.0027(12) 0.0052(12) 0.0005(13)
C11 0.0497(19) 0.058(2) 0.0298(16) 0.0007(14) 0.0070(13) 0.0040(16)
C12 0.0443(17) 0.054(2) 0.0337(17) -0.0093(14) 0.0058(13) 0.0002(15)
C13 0.0355(15) 0.0358(15) 0.0319(14) 0.0004(12) 0.0084(12) -0.0001(12)
C13a 0.0371(16) 0.0455(17) 0.0398(16) -0.0037(14) 0.0080(13) -0.0037(13)
C13b 0.053(2) 0.057(2) 0.067(2) -0.0062(18) 0.0036(18) -0.0164(17)
C13c 0.0390(17) 0.064(2) 0.058(2) -0.0051(18) -0.0056(15) 0.0049(16)
C14 0.0385(16) 0.0448(18) 0.0398(17) -0.0006(13) 0.0080(13) 0.0008(13)

loop_
_geom_bond_atom_site_label_1
_geom_bond_atom_site_label_2
_geom_bond_distance
_geom_bond_site_symmetry_2
_geom_bond_publ_flag
O2 C2A 1.196(4) . ?
O2A C2A 1.334(4) . ?
O2A C2B 1.445(4) . ?
O9 C9A 1.196(4) . ?
O9A C9A 1.328(4) . ?
O9A C9B 1.433(4) . ?
C1 C12 1.513(4) . ?
C1 C13 1.516(4) . ?
C1 C2 1.576(4) . ?
C2 C2A 1.502(4) . ?
C2 C3 1.571(4) . ?
C2 C9 1.584(4) . ?
C3 C4 1.557(4) . ?
C3 C8 1.561(4) . ?
C4 C5 1.513(4) . ?
C4 C14 1.536(4) . ?
C5 C6 1.337(5) . ?
C6 C7 1.518(4) . ?
C7 C14 1.527(4) . ?
C7 C8 1.552(4) . ?
C8 C9 1.565(4) . ?
C9 C9A 1.503(4) . ?
C9 C10 1.585(4) . ?
C10 C11 1.511(4) . ?
C10 C13 1.518(4) . ?
C11 C12 1.322(5) . ?
C13 C13A 1.324(4) . ?
C13A C13C 1.500(5) . ?
C13A C13B 1.509(4) . ?
